data_7241964
loop_
_publ_author_name
'Pipitone, Candida'
'Giannici, Francesco'
'Martorana, Antonino'
'Bertolotti, Federica'
'Calabrese, Gabriele'
'Milita, Silvia'
'Guagliardi, Antonietta'
'Masciocchi, Norberto'

_publ_contact_author 'Masciocchi, Norberto'
_publ_section_title
;
 Proton sponge lead halides containing 1D polyoctahedral chains
;
_journal_issue 5
_journal_name_full CrystEngComm
_journal_page_first 1126
_journal_page_last 1139
_journal_paper_doi 10.1039/D0CE01695K
_journal_volume 23
_journal_year 2021
_chemical_formula_sum 'C14 H19 Br3 N2 Pb'
_chemical_formula_weight 662.23
_chemical_name_common '(Protonated proton sponge) tribromoplumbate'
_chemical_name_systematic
;
(Protonated proton sponge) triiodoplumbate, alpha phase

;
_space_group_IT_number 61
_space_group_name_Hall '-P 2ac 2ab'
_space_group_name_H-M_alt 'P b c a'
_symmetry_cell_setting orthorhombic
_symmetry_space_group_name_H-M 'P b c a'
_audit_creation_method TOPAS_Academic
_cell_angle_alpha 90
_cell_angle_beta 90
_cell_angle_gamma 90
_cell_formula_units_Z 8
_cell_length_a 28.0408(6)
_cell_length_b 17.3850(3)
_cell_length_c 7.88582(16)
_cell_measurement_temperature 293(2)
_cell_volume 3844.25(13)
_computing_cell_refinement
;
 TOPAS-R v. 3.0, Bruker AXS, 2005, Karlsruhe, Germany
;
_computing_structure_refinement
;
 TOPAS-Academic A.A.Coelho
;
_computing_structure_solution
;
 TOPAS-R v. 3.0, Bruker AXS, 2005, Karlsruhe, Germany
;
_diffrn_ambient_temperature 298
_diffrn_detector_type 'Bruker AXS Lynxeye linear PSD'
_diffrn_measurement_device_type 'Bruker AXS D8 Advance'
_diffrn_radiation_monochromator 'Nickel filter'
_diffrn_radiation_wavelength 1.5418
_diffrn_source_target Cu
_diffrn_source_type 'sealed X-ray tube'
_exptl_absorpt_coefficient_mu 23.81
_exptl_absorpt_correction_type none
_exptl_crystal_density_diffrn 2.288
_exptl_crystal_density_method 'not measured'
_exptl_crystal_F_000 2432
_pd_char_colour white
_pd_char_particle_morphology plate-like
_pd_instr_location ' ?'
_pd_meas_2theta_range_inc 0.02
_pd_meas_2theta_range_max 105
_pd_meas_2theta_range_min 5
_pd_meas_number_of_points 5001
_pd_meas_scan_method step
_pd_proc_2theta_range_inc 0.02
_pd_proc_2theta_range_max 105
_pd_proc_2theta_range_min 5
_pd_proc_ls_background_function 'Chebychev polynomial'
_pd_proc_ls_profile_function 'fundamental parameters approach'
_pd_proc_ls_prof_R_factor 0.067
_pd_proc_ls_prof_wR_expected 0.007
_pd_proc_ls_prof_wR_factor 0.094
_pd_spec_mounting ' packed powder pellet'
_pd_spec_mount_mode reflection
_pd_spec_shape flat_sheet
_pd_spec_size_axial 15
_pd_spec_size_equat 20
_pd_spec_size_thick 0.05
_refine_ls_extinction_method none
_refine_ls_goodness_of_fit_all 14.2
_refine_ls_matrix_type fullcycle
_refine_ls_number_parameters 38
_refine_ls_number_restraints 0
_refine_ls_shift/su_max .01
_refine_ls_structure_factor_coef Inet
_cod_data_source_file d0ce01695k1.cif
_cod_data_source_block PRSHPBr3
_cod_depositor_comments
;
The following automatic conversions were performed:

data item '_symmetry_cell_setting' value 'Orthorhombic' was changed
to 'orthorhombic' in accordance with the
/home/data/users/saulius/crontab/automatic-downloads/rss-feeds/RSC/lib/dictionaries/cif_core.dic
dictionary named 'cif_core.dic' version 2.4.2 last updated on
2011-04-26.

Automatic conversion script
Id: cif_fix_values 7556 2019-12-06 15:28:31Z antanas 

 Adding full bibliography for 7241963--7241965.cif.
;
_cod_original_cell_volume 3844.24(14)
_cod_original_sg_symbol_H-M Pbca
_cod_database_code 7241964

loop_
_symmetry_equiv_pos_as_xyz
'x, y, z '
'-x, y+1/2, -z+1/2 '
'-x+1/2, -y, z+1/2 '
'-x+1/2, y+1/2, z '
'x, -y+1/2, z+1/2 '
'-x, -y, -z '
'x+1/2, -y+1/2, -z '
'x+1/2, y, -z+1/2 '

loop_
_atom_site_label
_atom_site_type_symbol
_atom_site_symmetry_multiplicity
_atom_site_fract_x
_atom_site_fract_y
_atom_site_fract_z
_atom_site_occupancy
_atom_site_B_iso_or_equiv
Pb Pb 8 -0.07419(13) 0.2470(3) 0.0539(4) 1 2.07(7)
Br1 Br 8 -0.1476(3) 0.1851(5) -0.1827(14) 1 2.07(7)
Br2 Br 8 -0.0010(3) 0.1926(5) -0.1828(12) 1 2.07(7)
Br3 Br 8 -0.0746(4) 0.3887(4) -0.2295(10) 1 2.07(7)
C1 C 8 -0.3299(3) 0.3693(4) -0.2910(17) 1 2.07(7)
C2 C 8 -0.3077(5) 0.3232(6) -0.1704(19) 1 2.07(7)
C3 C 8 -0.3336(7) 0.2949(8) -0.034(2) 1 2.07(7)
C4 C 8 -0.3817(7) 0.3126(8) -0.018(2) 1 2.07(7)
C5 C 8 -0.4039(4) 0.3587(9) -0.138(2) 1 2.07(7)
C6 C 8 -0.3780(4) 0.3870(7) -0.275(2) 1 2.07(7)
C7 C 8 -0.3039(4) 0.3976(5) -0.4276(19) 1 2.07(7)
C8 C 8 -0.2558(4) 0.3799(9) -0.444(2) 1 2.07(7)
C9 C 8 -0.2336(4) 0.3339(12) -0.323(3) 1 2.07(7)
C10 C 8 -0.2595(5) 0.3055(11) -0.186(3) 1 2.07(7)
C11 C 8 -0.4259(7) 0.4951(12) -0.296(3) 1 2.07(7)
C12 C 8 -0.4448(5) 0.3898(17) -0.448(3) 1 2.07(7)
C13 C 8 -0.3134(9) 0.4086(12) -0.7185(18) 1 2.07(7)
C14 C 8 -0.2945(9) 0.5140(8) -0.567(3) 1 2.07(7)
N1 N 8 -0.3272(7) 0.4460(8) -0.554(2) 1 2.07(7)
N2 N 8 -0.4013(5) 0.4354(11) -0.402(3) 1 2.07(7)
H1 H 8 -0.2444(6) 0.2741(14) -0.104(3) 1 2.07(7)
H2 H 8 -0.2007(4) 0.3218(15) -0.334(4) 1 2.07(7)
H3 H 8 -0.2380(6) 0.3993(10) -0.537(3) 1 2.07(7)
H4 H 8 -0.4368(5) 0.3708(12) -0.127(3) 1 2.07(7)
H5 H 8 -0.3995(8) 0.2933(10) 0.076(3) 1 2.07(7)
H6 H 8 -0.3184(8) 0.2634(11) 0.049(2) 1 2.07(7)
H7 H 8 -0.4345(6) 0.4741(12) -0.189(3) 1 2.07(7)
H8 H 8 -0.4144(9) 0.5449(11) -0.325(3) 1 2.07(7)
H9 H 8 -0.4540(7) 0.5124(16) -0.352(4) 1 2.07(7)
H10 H 8 -0.4550(4) 0.3600(16) -0.353(3) 1 2.07(7)
H11 H 8 -0.4629(6) 0.417(2) -0.531(4) 1 2.07(7)
H12 H 8 -0.4379(6) 0.3563(18) -0.540(3) 1 2.07(7)
H13 H 8 -0.2831(8) 0.3847(11) -0.707(2) 1 2.07(7)
H14 H 8 -0.3411(10) 0.3926(15) -0.7780(18) 1 2.07(7)
H15 H 8 -0.3117(11) 0.4461(14) -0.806(2) 1 2.07(7)
H16 H 8 -0.2790(8) 0.5223(7) -0.461(3) 1 2.07(7)
H17 H 8 -0.2828(10) 0.5187(10) -0.680(3) 1 2.07(7)
H18 H 8 -0.3121(11) 0.5587(9) -0.596(3) 1 2.07(7)
H19 H 8 -0.3702(7) 0.4550(10) -0.517(2) 1 2.07(7)

loop_
_atom_type_symbol
_atom_type_description
_atom_type_scat_source
C C 'International Tables Vol C Tables 4.2.6.8 and 6.1.1.4'
H H 'International Tables Vol C Tables 4.2.6.8 and 6.1.1.4'
Br Br 'International Tables Vol C Tables 4.2.6.8 and 6.1.1.4'
N N 'International Tables Vol C Tables 4.2.6.8 and 6.1.1.4'
Pb Pb 'International Tables Vol C Tables 4.2.6.8 and 6.1.1.4'

loop_
_diffrn_radiation_type
'Cu K\a'
